data_4306405
loop_
_publ_author_name
'Jos\'e Ruiz'
'Venancio Rodr\'iguez'
'Natalia Cutillas'
'Gregorio L\'opez'
'Delia Bautista'

_publ_section_title
;
Acetonimine and 4-Imino-2-methylpentan-2-amino Platinum(II) Complexes:
Synthesis and in Vitro Antitumor Activity
;
_journal_name_full 'Inorganic Chemistry'
_journal_page_first 10025
_journal_page_last 10036
_journal_paper_doi 10.1021/ic8012359
_journal_volume 47
_journal_year 2008
_chemical_formula_sum 'C15 H26 Cl N3 O4 Pt'
_chemical_formula_weight 542.93
_chemical_name_systematic
; 
 ? 
;
_space_group_IT_number 4
_symmetry_cell_setting monoclinic
_symmetry_space_group_name_Hall 'P 2yb'
_symmetry_space_group_name_H-M 'P 1 21 1'
_atom_sites_solution_hydrogens geom
_atom_sites_solution_primary direct
_atom_sites_solution_secondary difmap
_audit_creation_method SHELXL-97
_cell_angle_alpha 90.00
_cell_angle_beta 93.592(2)
_cell_angle_gamma 90.00
_cell_formula_units_Z 2
_cell_length_a 9.3719(4)
_cell_length_b 10.3163(4)
_cell_length_c 9.6044(4)
_cell_measurement_reflns_used 9533
_cell_measurement_temperature 100(2)
_cell_measurement_theta_max 28.06
_cell_measurement_theta_min 2.90
_cell_volume 926.76(7)
_computing_cell_refinement 'Bruker SAINT'
_computing_data_collection 'Bruker SMART'
_computing_data_reduction 'Bruker SAINT'
_computing_molecular_graphics 'Bruker SHELXTL'
_computing_publication_material 'Bruker SHELXTL'
_computing_structure_refinement 'SHELXL-97 (Sheldrick, 1997)'
_computing_structure_solution 'SHELXS-97 (Sheldrick, 1990)'
_diffrn_ambient_temperature 100(2)
_diffrn_detector_area_resol_mean 8.26
_diffrn_measured_fraction_theta_full 0.993
_diffrn_measured_fraction_theta_max 0.994
_diffrn_measurement_device_type 'Bruker SMART APEX'
_diffrn_measurement_method \w-scan
_diffrn_radiation_monochromator graphite
_diffrn_radiation_source 'fine-focus sealed tube'
_diffrn_radiation_type MoK\a
_diffrn_radiation_wavelength 0.71073
_diffrn_reflns_av_R_equivalents 0.0156
_diffrn_reflns_av_sigmaI/netI 0.0304
_diffrn_reflns_limit_h_max 11
_diffrn_reflns_limit_h_min -11
_diffrn_reflns_limit_k_max 12
_diffrn_reflns_limit_k_min -12
_diffrn_reflns_limit_l_max 11
_diffrn_reflns_limit_l_min -12
_diffrn_reflns_number 9674
_diffrn_reflns_theta_full 26.00
_diffrn_reflns_theta_max 26.37
_diffrn_reflns_theta_min 2.12
_exptl_absorpt_coefficient_mu 7.738
_exptl_absorpt_correction_T_max 0.4832
_exptl_absorpt_correction_T_min 0.344
_exptl_absorpt_correction_type multi-scan
_exptl_absorpt_process_details SADABS
_exptl_crystal_colour colourless
_exptl_crystal_density_diffrn 1.946
_exptl_crystal_density_method 'not measured'
_exptl_crystal_description prism
_exptl_crystal_F_000 528
_exptl_crystal_size_max 0.19
_exptl_crystal_size_mid 0.14
_exptl_crystal_size_min 0.11
_refine_diff_density_max 0.605
_refine_diff_density_min -0.436
_refine_diff_density_rms 0.074
_refine_ls_abs_structure_details 'Flack H D (1983), Acta Cryst. A39, 876-881'
_refine_ls_abs_structure_Flack 0.038(5)
_refine_ls_extinction_method none
_refine_ls_goodness_of_fit_ref 0.908
_refine_ls_hydrogen_treatment 'NH2 free with SADI,NH free,rigid methyls,others riding'
_refine_ls_matrix_type full
_refine_ls_number_parameters 234
_refine_ls_number_reflns 3703
_refine_ls_number_restraints 2
_refine_ls_restrained_S_all 0.908
_refine_ls_R_factor_all 0.0125
_refine_ls_R_factor_gt 0.0120
_refine_ls_shift/su_max 0.004
_refine_ls_shift/su_mean 0.000
_refine_ls_structure_factor_coef Fsqd
_refine_ls_weighting_details 'calc w=1/[\s^2^(Fo^2^)+(0.0000P)^2^+0.0000P] where P=(Fo^2^+2Fc^2^)/3'
_refine_ls_weighting_scheme calc
_refine_ls_wR_factor_gt 0.0288
_refine_ls_wR_factor_ref 0.0291
_reflns_number_gt 3629
_reflns_number_total 3703
_reflns_threshold_expression >2sigma(I)
_cod_data_source_file ic8012359_si_001_1.cif
_cod_data_source_block nc9s
_cod_original_sg_symbol_H-M 'P 21'
_cod_database_code 4306405

loop_
_symmetry_equiv_pos_as_xyz
'x, y, z'
'-x, y+1/2, -z'

loop_
_atom_site_label
_atom_site_type_symbol
_atom_site_fract_x
_atom_site_fract_y
_atom_site_fract_z
_atom_site_U_iso_or_equiv
_atom_site_adp_type
_atom_site_occupancy
_atom_site_symmetry_multiplicity
_atom_site_calc_flag
_atom_site_refinement_flags
_atom_site_disorder_assembly
_atom_site_disorder_group
Pt1 Pt 0.716803(8) 0.18676(3) 0.884483(8) 0.01301(3) Uani 1 1 d . . .
N1 N 0.8640(3) 0.1177(2) 0.7483(3) 0.0160(5) Uani 1 1 d . . .
N2 N 0.5580(3) 0.2398(3) 0.7223(3) 0.0170(5) Uani 1 1 d D . .
H02A H 0.518(4) 0.169(4) 0.681(4) 0.053(14) Uiso 1 1 d D . .
H02B H 0.606(4) 0.279(3) 0.653(3) 0.030(10) Uiso 1 1 d D . .
N3 N 0.5873(3) 0.2488(2) 1.0286(3) 0.0153(5) Uani 1 1 d . . .
H03 H 0.626(4) 0.264(3) 1.117(4) 0.017(8) Uiso 1 1 d . . .
C1 C 0.8705(3) 0.1353(3) 1.0281(3) 0.0160(6) Uani 1 1 d . . .
C2 C 0.8889(3) 0.1725(5) 1.1682(3) 0.0200(7) Uani 1 1 d . . .
H2 H 0.8197 0.2271 1.2065 0.024 Uiso 1 1 calc R . .
C3 C 1.0064(3) 0.1313(3) 1.2531(3) 0.0231(7) Uani 1 1 d . . .
H3 H 1.0152 0.1559 1.3486 0.028 Uiso 1 1 calc R . .
C4 C 1.1096(3) 0.0549(3) 1.1986(3) 0.0211(6) Uani 1 1 d . . .
H4 H 1.1901 0.0277 1.2563 0.025 Uiso 1 1 calc R . .
C5 C 1.0965(3) 0.0176(3) 1.0598(3) 0.0205(6) Uani 1 1 d . . .
H5 H 1.1678 -0.0349 1.0220 0.025 Uiso 1 1 calc R . .
C6 C 0.9777(3) 0.0579(3) 0.9760(3) 0.0158(6) Uani 1 1 d . . .
C7 C 0.9550(3) 0.0172(3) 0.8264(3) 0.0168(6) Uani 1 1 d . . .
H7A H 0.9067 -0.0681 0.8205 0.020 Uiso 1 1 calc R . .
H7B H 1.0483 0.0091 0.7842 0.020 Uiso 1 1 calc R . .
C8 C 0.9587(3) 0.2260(3) 0.7093(3) 0.0214(7) Uani 1 1 d . . .
H8A H 1.0319 0.1928 0.6500 0.032 Uiso 1 1 calc R . .
H8B H 1.0050 0.2643 0.7939 0.032 Uiso 1 1 calc R . .
H8C H 0.9016 0.2922 0.6582 0.032 Uiso 1 1 calc R . .
C9 C 0.8026(3) 0.0569(3) 0.6178(3) 0.0197(7) Uani 1 1 d . . .
H9A H 0.7532 0.1230 0.5595 0.030 Uiso 1 1 calc R . .
H9B H 0.7346 -0.0108 0.6409 0.030 Uiso 1 1 calc R . .
H9C H 0.8796 0.0184 0.5670 0.030 Uiso 1 1 calc R . .
C10 C 0.4534(3) 0.2733(3) 1.0204(3) 0.0172(6) Uani 1 1 d . . .
C11 C 0.3667(3) 0.2665(3) 0.8838(3) 0.0192(6) Uani 1 1 d . . .
H11A H 0.2744 0.3110 0.8946 0.023 Uiso 1 1 calc R . .
H11B H 0.3452 0.1744 0.8627 0.023 Uiso 1 1 calc R . .
C12 C 0.4365(3) 0.3261(3) 0.7586(3) 0.0186(6) Uani 1 1 d . . .
C13 C 0.4927(3) 0.4627(3) 0.7910(3) 0.0235(7) Uani 1 1 d . . .
H13A H 0.5700 0.4583 0.8644 0.035 Uiso 1 1 calc R . .
H13B H 0.4150 0.5166 0.8227 0.035 Uiso 1 1 calc R . .
H13C H 0.5291 0.5007 0.7067 0.035 Uiso 1 1 calc R . .
C14 C 0.3270(3) 0.3297(3) 0.6337(3) 0.0243(7) Uani 1 1 d . . .
H14A H 0.3732 0.3605 0.5512 0.036 Uiso 1 1 calc R . .
H14B H 0.2488 0.3885 0.6539 0.036 Uiso 1 1 calc R . .
H14C H 0.2888 0.2424 0.6161 0.036 Uiso 1 1 calc R . .
C15 C 0.3770(3) 0.3138(3) 1.1447(3) 0.0223(7) Uani 1 1 d . . .
H15A H 0.4387 0.2990 1.2294 0.033 Uiso 1 1 calc R . .
H15B H 0.2890 0.2631 1.1493 0.033 Uiso 1 1 calc R . .
H15C H 0.3531 0.4061 1.1372 0.033 Uiso 1 1 calc R . .
Cl1 Cl 0.68535(8) 0.44019(7) 0.39411(7) 0.01887(14) Uani 1 1 d . . .
O1 O 0.5693(3) 0.5145(3) 0.4455(3) 0.0369(6) Uani 1 1 d . . .
O2 O 0.6875(2) 0.4584(2) 0.2452(2) 0.0253(5) Uani 1 1 d . . .
O3 O 0.6607(3) 0.3055(2) 0.4233(3) 0.0339(6) Uani 1 1 d . . .
O4 O 0.8184(3) 0.4817(3) 0.4600(2) 0.0415(7) Uani 1 1 d . . .

loop_
_atom_site_aniso_label
_atom_site_aniso_U_11
_atom_site_aniso_U_22
_atom_site_aniso_U_33
_atom_site_aniso_U_23
_atom_site_aniso_U_13
_atom_site_aniso_U_12
Pt1 0.00937(5) 0.01558(5) 0.01415(5) -0.00005(8) 0.00142(3) 0.00124(7)
N1 0.0121(13) 0.0194(13) 0.0166(12) -0.0007(10) 0.0016(10) 0.0013(10)
N2 0.0132(13) 0.0218(12) 0.0161(14) 0.0012(10) 0.0007(11) 0.0014(11)
N3 0.0142(13) 0.0161(11) 0.0156(13) -0.0006(10) 0.0009(10) 0.0022(10)
C1 0.0116(14) 0.0188(13) 0.0179(15) 0.0016(11) 0.0017(11) -0.0002(11)
C2 0.0159(12) 0.025(2) 0.0195(12) -0.0016(16) 0.0023(10) 0.0017(16)
C3 0.0244(17) 0.0287(15) 0.0160(15) 0.0022(12) 0.0004(13) -0.0030(13)
C4 0.0148(15) 0.0231(16) 0.0249(17) 0.0071(13) -0.0025(12) 0.0005(12)
C5 0.0146(16) 0.0232(16) 0.0237(16) 0.0057(12) 0.0019(12) 0.0036(12)
C6 0.0120(14) 0.0157(14) 0.0199(15) 0.0018(11) 0.0023(11) 0.0006(11)
C7 0.0137(15) 0.0174(14) 0.0194(15) -0.0010(11) 0.0024(12) 0.0045(12)
C8 0.0181(16) 0.0226(18) 0.0241(16) -0.0002(11) 0.0062(13) -0.0018(11)
C9 0.0171(16) 0.0241(17) 0.0178(16) -0.0034(11) 0.0004(12) -0.0006(12)
C10 0.0161(15) 0.0149(14) 0.0208(15) -0.0014(11) 0.0040(12) -0.0010(11)
C11 0.0097(14) 0.0233(17) 0.0250(16) -0.0014(12) 0.0037(12) 0.0001(11)
C12 0.0135(15) 0.0199(15) 0.0222(16) 0.0003(12) -0.0001(12) 0.0033(12)
C13 0.0214(17) 0.0193(16) 0.0300(17) 0.0033(13) 0.0029(13) 0.0000(13)
C14 0.0154(16) 0.0285(19) 0.0285(18) 0.0041(13) -0.0026(13) 0.0037(13)
C15 0.0141(15) 0.0293(17) 0.0241(16) -0.0041(13) 0.0063(13) 0.0012(12)
Cl1 0.0180(3) 0.0223(4) 0.0165(3) 0.0024(3) 0.0027(3) 0.0014(3)
O1 0.0380(15) 0.0325(14) 0.0427(15) 0.0067(11) 0.0229(12) 0.0130(12)
O2 0.0289(13) 0.0319(13) 0.0151(11) 0.0055(9) 0.0007(9) -0.0029(10)
O3 0.0441(16) 0.0249(13) 0.0340(13) 0.0115(10) 0.0127(12) 0.0053(11)
O4 0.0281(14) 0.072(2) 0.0241(13) 0.0014(13) -0.0055(11) -0.0124(13)

loop_
_atom_type_symbol
_atom_type_description
_atom_type_scat_dispersion_real
_atom_type_scat_dispersion_imag
_atom_type_scat_source
C C 0.0033 0.0016 'International Tables Vol C Tables 4.2.6.8 and 6.1.1.4'
H H 0.0000 0.0000 'International Tables Vol C Tables 4.2.6.8 and 6.1.1.4'
N N 0.0061 0.0033 'International Tables Vol C Tables 4.2.6.8 and 6.1.1.4'
O O 0.0106 0.0060 'International Tables Vol C Tables 4.2.6.8 and 6.1.1.4'
Cl Cl 0.1484 0.1585 'International Tables Vol C Tables 4.2.6.8 and 6.1.1.4'
Pt Pt -1.7033 8.3905 'International Tables Vol C Tables 4.2.6.8 and 6.1.1.4'

loop_
_geom_angle_atom_site_label_1
_geom_angle_atom_site_label_2
_geom_angle_atom_site_label_3
_geom_angle
_geom_angle_site_symmetry_1
_geom_angle_site_symmetry_3
_geom_angle_publ_flag
N3 Pt1 C1 92.83(11) . . ?
N3 Pt1 N1 175.12(10) . . ?
C1 Pt1 N1 82.30(11) . . ?
N3 Pt1 N2 89.86(10) . . ?
C1 Pt1 N2 177.30(11) . . ?
N1 Pt1 N2 95.01(10) . . ?
C9 N1 C8 108.1(2) . . ?
C9 N1 C7 107.8(2) . . ?
C8 N1 C7 108.2(2) . . ?
C9 N1 Pt1 115.92(18) . . ?
C8 N1 Pt1 109.23(17) . . ?
C7 N1 Pt1 107.34(17) . . ?
C12 N2 Pt1 118.75(19) . . ?
C10 N3 Pt1 131.0(2) . . ?
C6 C1 C2 116.8(3) . . ?
C6 C1 Pt1 114.0(2) . . ?
C2 C1 Pt1 129.1(2) . . ?
C3 C2 C1 121.6(3) . . ?
C4 C3 C2 120.0(3) . . ?
C3 C4 C5 120.2(3) . . ?
C4 C5 C6 119.4(3) . . ?
C5 C6 C1 121.9(3) . . ?
C5 C6 C7 121.9(3) . . ?
C1 C6 C7 116.1(3) . . ?
C6 C7 N1 109.0(2) . . ?
N3 C10 C15 121.7(3) . . ?
N3 C10 C11 121.4(3) . . ?
C15 C10 C11 116.9(3) . . ?
C10 C11 C12 115.6(2) . . ?
N2 C12 C13 109.7(2) . . ?
N2 C12 C14 108.3(2) . . ?
C13 C12 C14 110.1(3) . . ?
N2 C12 C11 108.2(2) . . ?
C13 C12 C11 111.6(2) . . ?
C14 C12 C11 109.0(2) . . ?
O4 Cl1 O3 110.48(16) . . ?
O4 Cl1 O1 110.18(17) . . ?
O3 Cl1 O1 108.24(15) . . ?
O4 Cl1 O2 109.49(15) . . ?
O3 Cl1 O2 109.31(14) . . ?
O1 Cl1 O2 109.11(14) . . ?

loop_
_geom_bond_atom_site_label_1
_geom_bond_atom_site_label_2
_geom_bond_distance
_geom_bond_site_symmetry_2
_geom_bond_publ_flag
Pt1 N3 2.002(2) . ?
Pt1 C1 2.002(3) . ?
Pt1 N1 2.085(2) . ?
Pt1 N2 2.157(2) . ?
N1 C9 1.485(4) . ?
N1 C8 1.490(4) . ?
N1 C7 1.511(4) . ?
N2 C12 1.503(4) . ?
N3 C10 1.278(4) . ?
C1 C6 1.400(4) . ?
C1 C2 1.400(4) . ?
C2 C3 1.395(4) . ?
C3 C4 1.376(4) . ?
C4 C5 1.385(4) . ?
C5 C6 1.396(4) . ?
C6 C7 1.500(4) . ?
C10 C15 1.490(4) . ?
C10 C11 1.501(4) . ?
C11 C12 1.533(4) . ?
C12 C13 1.530(4) . ?
C12 C14 1.529(4) . ?
Cl1 O4 1.428(2) . ?
Cl1 O3 1.439(2) . ?
Cl1 O1 1.443(2) . ?
Cl1 O2 1.444(2) . ?

loop_
_geom_hbond_atom_site_label_D
_geom_hbond_atom_site_label_H
_geom_hbond_atom_site_label_A
_geom_hbond_distance_DH
_geom_hbond_distance_HA
_geom_hbond_distance_DA
_geom_hbond_angle_DHA
_geom_hbond_site_symmetry_A
N2 H02B O3 0.91(3) 2.32(3) 3.159(4) 153(3) .
N2 H02A O1 0.90(3) 2.13(3) 3.030(4) 172(4) 2_646
N3 H03 O2 0.92(3) 2.40(3) 3.105(3) 133(3) 1_556
C7 H7B O2 0.99 2.56 3.515(4) 161.1 2_746
C9 H9A O3 0.98 2.42 3.395(4) 171.8 .
C11 H11B O2 0.99 2.47 3.438(4) 166.2 2_646
C13 H13C O1 0.98 2.56 3.480(4) 155.6 .
